data_4321878
loop_
_publ_author_name
'Zhiyong Wang'
'Ren-Gen Xiong'
'Bruce M. Foxman'
'Scott R. Wilson'
'Wenbin Lin'

_publ_section_title
;
 Two- and Three-Dimensional Cadmium Coordination Polymers Based on
 N,N-(2-Pyridyl)-(4-pyridylmethyl)amine
;
_journal_name_full 'Inorganic Chemistry'
_journal_page_first 1523
_journal_page_last 1528
_journal_paper_doi 10.1021/ic981123b
_journal_volume 38
_journal_year 1999
_chemical_compound_source
;
?
;
_chemical_formula_moiety ' C11 H11 Cd0.50 Cl1 N3 O4 '
_chemical_formula_sum 'C11 H11 Cd0.5 Cl N3 O4'
_chemical_formula_weight 340.88
_space_group_IT_number 15
_symmetry_cell_setting monoclinic
_symmetry_space_group_name_Hall '-C 2yc'
_symmetry_space_group_name_H-M 'C 1 2/c 1'
_atom_sites_solution_hydrogens geom
_atom_sites_solution_primary direct
_audit_creation_date 97-10-17
_audit_creation_method CRYSTALS
_cell_angle_alpha 90
_cell_angle_beta 99.517(6)
_cell_angle_gamma 90
_cell_formula_units_Z 4.00
_cell_length_a 8.4931(6)
_cell_length_b 17.264(1)
_cell_length_c 17.699(1)
_cell_measurement_reflns_used 25
_cell_measurement_temperature 294
_cell_measurement_theta_max 23
_cell_measurement_theta_min 12
_cell_volume 2559.4(3)
_computing_molecular_graphics
;
 CAMERON (Watkin, Prout & Pearce,  1996)
;
_computing_publication_material
;
CRYSTALS Issue 10 (Watkin, Prout, Carruthers & Betteridge, 1996)
;
_computing_structure_refinement
;
CRYSTALS Issue 10 (Watkin, Prout, Carruthers & Betteridge, 1996)
;
_computing_structure_solution 'SIR92 (Giacovazzo et al, 1992)'
_diffrn_ambient_temperature 294
_diffrn_measurement_method 2\q/\w
_diffrn_radiation_type 'Mo K\a'
_diffrn_radiation_wavelength 0.71073
_diffrn_reflns_av_R_equivalents 0.03
_diffrn_reflns_limit_h_max 11
_diffrn_reflns_limit_h_min -11
_diffrn_reflns_limit_k_max 0
_diffrn_reflns_limit_k_min -23
_diffrn_reflns_limit_l_max 23
_diffrn_reflns_limit_l_min 0
_diffrn_reflns_number 3586
_diffrn_reflns_theta_max 28.47
_diffrn_reflns_theta_min 0.00
_diffrn_standards_decay_% 0.00
_diffrn_standards_number 3
_exptl_absorpt_coefficient_mu 1.12
_exptl_absorpt_correction_T_max 1.00
_exptl_absorpt_correction_T_min 0.83
_exptl_absorpt_correction_type psi-scan
_exptl_absorpt_process_details '\y scan,(North et al, 1968)'
_exptl_crystal_colour ' colorless '
_exptl_crystal_density_diffrn 1.77
_exptl_crystal_density_meas 1.76(1)
_exptl_crystal_description ' plate '
_exptl_crystal_F_000 1365.36
_exptl_crystal_size_max 0.42
_exptl_crystal_size_mid 0.34
_exptl_crystal_size_min 0.10
_refine_diff_density_max 0.61
_refine_diff_density_min -0.48
_refine_ls_abs_structure_details ' from Flack enantiopole 0.000'
_refine_ls_extinction_method None
_refine_ls_goodness_of_fit_obs 1.0844
_refine_ls_hydrogen_treatment noref
_refine_ls_matrix_type full
_refine_ls_number_parameters 181
_refine_ls_number_reflns 2498
_refine_ls_R_factor_obs 0.0340
_refine_ls_shift/esd_max 0.004967
_refine_ls_structure_factor_coef F
_refine_ls_wR_factor_obs 0.0391
_reflns_limit_h_max 11
_reflns_limit_h_min 0
_reflns_limit_k_max 23
_reflns_limit_k_min 0
_reflns_limit_l_max 23
_reflns_limit_l_min -23
_reflns_number_observed 2498
_reflns_number_total 3232
_reflns_observed_criterion >1.96\s(I)
_cod_data_source_file ic981123b_1.cif
_cod_data_source_block CRYSTALS_cif
_cod_depositor_comments
;
The following automatic conversions were performed:

'_atom_sites_solution_primary' value 'Direct_Methods' was changed to
'direct'.

'_atom_sites_solution_hydrogens' value 'Geometric' was changed to
'geom'.

Automatic conversion script
Id: cif_fix_values 6452 2018-10-05 10:23:21Z andrius 
;
_cod_original_cell_volume 2559.47
_cod_original_sg_symbol_H-M 'C 1 2/c 1 '
_cod_original_formula_sum ' C11 H11 Cd0.50 Cl1 N3 O4 '
_cod_database_code 4321878

loop_
_symmetry_equiv_pos_as_xyz
x,y,z
-x,-y,-z
x+1/2,y+1/2,z
-x+1/2,-y+1/2,-z
-x,y,-z+1/2
x,-y,z+1/2
-x+1/2,y+1/2,-z+1/2
x+1/2,-y+1/2,z+1/2

loop_
_atom_site_aniso_label
_atom_site_aniso_U_11
_atom_site_aniso_U_22
_atom_site_aniso_U_33
_atom_site_aniso_U_23
_atom_site_aniso_U_13
_atom_site_aniso_U_12
CD1 0.0441(2) 0.0232(1) 0.0341(1) 0.0000 0.0066(1) 0.0000
CL1 0.0394(4) 0.0385(4) 0.0561(5) -0.0052(3) -0.0057(3) -0.0028(3)
C1 0.042(2) 0.026(1) 0.036(1) -0.001(1) 0.008(1) 0.002(1)
C2 0.057(2) 0.033(1) 0.050(2) 0.009(1) 0.011(1) -0.004(1)
C3 0.060(2) 0.053(2) 0.061(2) 0.007(2) 0.024(2) -0.013(2)
C4 0.044(2) 0.066(2) 0.080(3) 0.007(2) 0.025(2) -0.002(2)
C5 0.037(2) 0.048(2) 0.063(2) 0.005(2) 0.013(1) 0.006(1)
C6 0.048(2) 0.031(1) 0.043(2) -0.002(1) 0.002(1) 0.010(1)
C7 0.034(1) 0.027(1) 0.040(1) 0.002(1) 0.003(1) 0.001(1)
C8 0.065(2) 0.033(1) 0.038(2) 0.004(1) -0.005(1) 0.015(1)
C9 0.076(2) 0.037(2) 0.031(1) 0.000(1) 0.001(1) 0.014(2)
C10 0.038(1) 0.030(1) 0.039(1) 0.007(1) 0.004(1) 0.006(1)
C11 0.040(2) 0.032(1) 0.033(1) 0.003(1) 0.002(1) 0.003(1)
N1 0.038(1) 0.027(1) 0.043(1) 0.0040(9) 0.011(1) 0.0040(9)
N2 0.043(1) 0.026(1) 0.053(2) 0.004(1) 0.002(1) 0.004(1)
N3 0.052(2) 0.029(1) 0.037(1) -0.0000(9) 0.006(1) 0.007(1)
O1 0.089(2) 0.056(2) 0.070(2) 0.013(1) -0.038(2) -0.028(2)
O2 0.124(3) 0.068(2) 0.103(3) -0.029(2) -0.008(2) 0.034(2)
O3 0.075(3) 0.133(4) 0.190(5) -0.000(4) 0.057(3) -0.033(3)
O4 0.104(3) 0.064(2) 0.074(2) 0.007(2) -0.038(2) 0.009(2)

loop_
_atom_site_label
_atom_site_fract_x
_atom_site_fract_y
_atom_site_fract_z
_atom_site_U_iso_or_equiv
_atom_site_occupancy
_atom_site_thermal_displace_type
CD1 1.0000 0.38991(2) 0.2500 0.0338 1.0000 Uani
CL1 0.62853(9) 0.35424(4) 0.10547(5) 0.0462 1.0000 Uani
C1 1.0224(4) 0.5405(2) 0.1327(2) 0.0345 1.0000 Uani
C2 1.1067(4) 0.6015(2) 0.1054(2) 0.0464 1.0000 Uani
C3 1.2701(5) 0.5981(2) 0.1143(2) 0.0564 1.0000 Uani
C4 1.3489(5) 0.5356(3) 0.1506(3) 0.0617 1.0000 Uani
C5 1.2611(4) 0.4790(2) 0.1797(2) 0.0486 1.0000 Uani
C6 0.7597(4) 0.5918(2) 0.0722(2) 0.0411 1.0000 Uani
C7 0.7161(3) 0.6637(2) 0.1130(2) 0.0342 1.0000 Uani
C8 0.7461(5) 0.6702(2) 0.1914(2) 0.0466 1.0000 Uani
C9 0.6934(5) 0.7348(2) 0.2260(2) 0.0490 1.0000 Uani
C10 0.5862(4) 0.7864(2) 0.1100(2) 0.0359 1.0000 Uani
C11 0.6350(4) 0.7240(2) 0.0717(2) 0.0355 1.0000 Uani
N1 1.1008(3) 0.4812(1) 0.1723(1) 0.0359 1.0000 Uani
N2 0.8608(3) 0.5380(1) 0.1208(2) 0.0413 1.0000 Uani
N3 0.6136(3) 0.7925(1) 0.1865(1) 0.0396 1.0000 Uani
O1 0.7455(4) 0.3871(2) 0.1640(2) 0.0774 1.0000 Uani
O2 0.6944(5) 0.2900(2) 0.0744(2) 0.1011 1.0000 Uani
O3 0.4975(5) 0.3290(3) 0.1356(3) 0.1287 1.0000 Uani
O4 0.5805(5) 0.4123(2) 0.0502(2) 0.0869 1.0000 Uani
H2 0.818(5) 0.496(2) 0.132(2) 0.05(1) 1.0000 Uiso
H21 1.0484 0.6453 0.0806 0.0579 1.0000 Uiso
H31 1.3292 0.6394 0.0950 0.0750 1.0000 Uiso
H41 1.4641 0.5311 0.1552 0.0780 1.0000 Uiso
H51 1.3185 0.4357 0.2073 0.0628 1.0000 Uiso
H61 0.8131 0.6071 0.0313 0.0549 1.0000 Uiso
H62 0.6625 0.5657 0.0505 0.0549 1.0000 Uiso
H81 0.8048 0.6305 0.2221 0.0562 1.0000 Uiso
H91 0.7164 0.7390 0.2810 0.0604 1.0000 Uiso
H101 0.5282 0.8272 0.0800 0.0453 1.0000 Uiso
H111 0.6119 0.7212 0.0165 0.0433 1.0000 Uiso

loop_
_atom_type_symbol
_atom_type_scat_dispersion_real
_atom_type_scat_dispersion_imag
_atom_type_scat_Cromer_Mann_a1
_atom_type_scat_Cromer_Mann_b1
_atom_type_scat_Cromer_Mann_a2
_atom_type_scat_Cromer_Mann_b2
_atom_type_scat_Cromer_Mann_a3
_atom_type_scat_Cromer_Mann_b3
_atom_type_scat_Cromer_Mann_a4
_atom_type_scat_Cromer_Mann_b4
_atom_type_scat_Cromer_Mann_c
_atom_type_scat_source
'Cd  ' -1.0050 1.2020 19.2214 0.5946 17.6444 6.9089 4.4610 24.7008 1.6029 87.4825 5.0694 International_Tables_Vol_IV_Table_2.2B
'Cl  ' 0.1320 0.1590 11.4604 0.0104 7.1964 1.1662 6.2556 18.5194 1.6455 47.7784 -9.5574 International_Tables_Vol_IV_Table_2.2B
'O   ' 0.0080 0.0060 3.0485 13.2771 2.2868 5.7011 1.5463 0.3239 0.8670 32.9089 0.2508 International_Tables_Vol_IV_Table_2.2B
'N   ' 0.0040 0.0030 12.2126 0.0057 3.1322 9.8933 2.0125 28.9975 1.1663 0.5826 -11.5290 International_Tables_Vol_IV_Table_2.2B
'C   ' 0.0020 0.0020 2.3100 20.8439 1.0200 10.2075 1.5886 0.5687 0.8650 51.6512 0.2156 International_Tables_Vol_IV_Table_2.2B
'H   ' 0.0000 0.0000 0.4930 10.5109 0.3229 26.1257 0.1402 3.1424 0.0408 57.7997 0.0030 International_Tables_Vol_IV_Table_2.2B

loop_
_geom_angle_atom_site_label_1
_geom_angle_site_symmetry_1
_geom_angle_atom_site_label_2
_geom_angle_site_symmetry_2
_geom_angle_atom_site_label_3
_geom_angle_site_symmetry_3
_geom_angle
_geom_angle_publ_flag
N1 . CD1 . N1 5_755 95.5(1) yes
N1 . CD1 . N3 3_545 88.94(9) yes
N1 5_755 CD1 . N3 3_545 173.21(9) yes
N1 . CD1 . N3 7_645 173.21(9) yes
N1 5_755 CD1 . N3 7_645 88.94(9) yes
N3 3_545 CD1 . N3 7_645 87.1(1) yes
N1 . CD1 . O1 . 91.1(1) yes
N1 5_755 CD1 . O1 . 90.4(1) yes
N3 3_545 CD1 . O1 . 94.6(1) yes
N3 7_645 CD1 . O1 . 83.7(1) yes
N1 . CD1 . O1 5_755 90.4(1) yes
N1 5_755 CD1 . O1 5_755 91.1(1) yes
N3 3_545 CD1 . O1 5_755 83.7(1) yes
N3 7_645 CD1 . O1 5_755 94.6(1) yes
O1 . CD1 . O1 5_755 177.7(1) yes
O1 . CL1 . O2 . 109.0(2) yes
O1 . CL1 . O3 . 110.7(3) yes
O2 . CL1 . O3 . 107.6(3) yes
O1 . CL1 . O4 . 107.9(2) yes
O2 . CL1 . O4 . 112.3(3) yes
O3 . CL1 . O4 . 109.4(3) yes
C2 . C1 . N1 . 120.7(3) yes
C2 . C1 . N2 . 122.1(3) yes
N1 . C1 . N2 . 117.1(3) yes
C1 . C2 . C3 . 119.5(3) yes
C1 . C2 . H21 . 119.4(3) no
C3 . C2 . H21 . 121.1(3) no
C2 . C3 . C4 . 119.6(3) yes
C2 . C3 . H31 . 120.2(4) no
C4 . C3 . H31 . 120.2(4) no
C3 . C4 . C5 . 118.7(4) yes
C3 . C4 . H41 . 120.6(4) no
C5 . C4 . H41 . 120.7(4) no
C4 . C5 . N1 . 122.9(3) yes
C4 . C5 . H51 . 118.2(3) no
N1 . C5 . H51 . 118.9(3) no
C7 . C6 . N2 . 114.2(3) yes
C7 . C6 . H61 . 108.7(3) no
N2 . C6 . H61 . 108.6(3) no
C7 . C6 . H62 . 108.3(3) no
N2 . C6 . H62 . 108.8(3) no
H61 . C6 . H62 . 108.2(3) no
C6 . C7 . C8 . 122.1(3) yes
C6 . C7 . C11 . 120.2(3) yes
C8 . C7 . C11 . 117.7(3) yes
C7 . C8 . C9 . 119.6(3) yes
C7 . C8 . H81 . 120.3(3) no
C9 . C8 . H81 . 120.1(3) no
C8 . C9 . N3 . 122.9(3) yes
C8 . C9 . H91 . 118.8(3) no
N3 . C9 . H91 . 118.3(3) no
C11 . C10 . N3 . 123.0(3) yes
C11 . C10 . H101 . 118.0(3) no
N3 . C10 . H101 . 119.0(3) no
C7 . C11 . C10 . 119.5(3) yes
C7 . C11 . H111 . 119.7(3) no
C10 . C11 . H111 . 120.8(3) no
CD1 . N1 . C1 . 128.1(2) yes
CD1 . N1 . C5 . 112.6(2) yes
C1 . N1 . C5 . 118.4(3) yes
C1 . N2 . C6 . 124.0(3) yes
C1 . N2 . H2 . 116.9(26) no
C6 . N2 . H2 . 116.8(27) no
CD1 3_455 N3 . C9 . 120.2(2) yes
CD1 3_455 N3 . C10 . 122.0(2) yes
C9 . N3 . C10 . 117.3(3) yes
CD1 . O1 . CL1 . 154.5(2) yes

loop_
_geom_bond_atom_site_label_1
_geom_bond_site_symmetry_1
_geom_bond_atom_site_label_2
_geom_bond_site_symmetry_2
_geom_bond_distance
_geom_bond_publ_flag
CD1 . N1 . 2.344(2) yes
CD1 . N1 5_755 2.344(2) yes
CD1 . N3 3_545 2.320(2) yes
CD1 . N3 7_645 2.320(2) yes
CD1 . O1 . 2.430(3) yes
CD1 . O1 5_755 2.430(3) yes
CL1 . O1 . 1.429(3) yes
CL1 . O2 . 1.396(3) yes
CL1 . O3 . 1.382(4) yes
CL1 . O4 . 1.414(3) yes
C1 . C2 . 1.404(4) yes
C1 . N1 . 1.353(4) yes
C1 . N2 . 1.354(4) yes
C2 . C3 . 1.372(5) yes
C2 . H21 . 0.969(3) no
C3 . C4 . 1.372(6) yes
C3 . H31 . 0.966(3) no
C4 . C5 . 1.381(5) yes
C4 . H41 . 0.971(4) no
C5 . N1 . 1.346(4) yes
C5 . H51 . 0.977(3) no
C6 . C7 . 1.513(4) yes
C6 . N2 . 1.448(4) yes
C6 . H61 . 0.952(3) no
C6 . H62 . 0.963(3) no
C7 . C8 . 1.373(4) yes
C7 . C11 . 1.387(4) yes
C8 . C9 . 1.382(4) yes
C8 . H81 . 0.962(3) no
C9 . N3 . 1.336(4) yes
C9 . H91 . 0.963(3) no
C10 . C11 . 1.373(4) yes
C10 . N3 . 1.339(4) yes
C10 . H101 . 0.967(3) no
C11 . H111 . 0.965(3) no
N2 . H2 . 0.85(4) no
